data_7235455
loop_
_publ_author_name
'Emmadi, Narender Reddy'
'Atmakur, Krishnaiah'
'Chennapuram, Madhu'
'Nanubolu, Jagadeesh Babu'

_publ_section_title
;
 Synthesis of amidoalkyl chromen-2-ones by one pot three component
 reaction under solvent free conditions
;
_journal_issue 28
_journal_name_full 'RSC Advances'
_journal_page_first 14501
_journal_paper_doi 10.1039/c4ra00166d
_journal_volume 4
_journal_year 2014
_chemical_formula_moiety 'C20 H16 F3 N O5'
_chemical_formula_sum 'C20 H16 F3 N O5'
_chemical_formula_weight 407.34
_chemical_name_systematic
;
'4N-((7-hydroxy-2-oxo-4-(trifluoromethyl)-2H-chromen-8-yl)
(4-methoxyphenyl)methyl)acetamide'
;
_space_group_IT_number 61
_space_group_name_Hall '-P 2ac 2ab'
_space_group_name_H-M_alt 'P b c a'
_symmetry_cell_setting orthorhombic
_symmetry_space_group_name_H-M 'P b c a'
_atom_sites_solution_hydrogens geom
_atom_sites_solution_primary direct
_atom_sites_solution_secondary difmap
_audit_creation_method SHELXL-97
_cell_angle_alpha 90.00
_cell_angle_beta 90.00
_cell_angle_gamma 90.00
_cell_formula_units_Z 8
_cell_length_a 14.8017(10)
_cell_length_b 13.8173(9)
_cell_length_c 17.9104(12)
_cell_measurement_reflns_used 7430
_cell_measurement_temperature 293(2)
_cell_measurement_theta_max 27.62
_cell_measurement_theta_min 2.27
_cell_volume 3663.0(4)
_computing_cell_refinement 'Bruker SMART'
_computing_data_collection 'Bruker SMART'
_computing_data_reduction 'Bruker SAINT'
_computing_molecular_graphics 'Bruker SHELXTL'
_computing_publication_material 'Bruker SHELXTL'
_computing_structure_refinement 'SHELXL-97 (Sheldrick, 1997)'
_computing_structure_solution 'SHELXS-97 (Sheldrick, 1990)'
_diffrn_ambient_temperature 293(2)
_diffrn_measured_fraction_theta_full 1.000
_diffrn_measured_fraction_theta_max 1.000
_diffrn_measurement_device_type 'CCD area detector'
_diffrn_measurement_method 'phi and omega scans'
_diffrn_radiation_monochromator graphite
_diffrn_radiation_source 'fine-focus sealed tube'
_diffrn_radiation_type MoK\a
_diffrn_radiation_wavelength 0.71073
_diffrn_reflns_av_R_equivalents 0.0298
_diffrn_reflns_av_sigmaI/netI 0.0156
_diffrn_reflns_limit_h_max 17
_diffrn_reflns_limit_h_min -17
_diffrn_reflns_limit_k_max 16
_diffrn_reflns_limit_k_min -16
_diffrn_reflns_limit_l_max 21
_diffrn_reflns_limit_l_min -21
_diffrn_reflns_number 33091
_diffrn_reflns_theta_full 25.00
_diffrn_reflns_theta_max 25.00
_diffrn_reflns_theta_min 2.27
_exptl_absorpt_coefficient_mu 0.126
_exptl_absorpt_correction_T_max 0.9875
_exptl_absorpt_correction_T_min 0.9490
_exptl_absorpt_correction_type multi-scan
_exptl_absorpt_process_details 'Bruker AXS SADABS program'
_exptl_crystal_colour colourless
_exptl_crystal_density_diffrn 1.477
_exptl_crystal_density_method 'not measured'
_exptl_crystal_description needle
_exptl_crystal_F_000 1680
_exptl_crystal_size_max 0.42
_exptl_crystal_size_mid 0.16
_exptl_crystal_size_min 0.10
_refine_diff_density_max 0.187
_refine_diff_density_min -0.132
_refine_diff_density_rms 0.030
_refine_ls_extinction_method none
_refine_ls_goodness_of_fit_ref 1.032
_refine_ls_hydrogen_treatment mixed
_refine_ls_matrix_type full
_refine_ls_number_parameters 272
_refine_ls_number_reflns 3220
_refine_ls_number_restraints 0
_refine_ls_restrained_S_all 1.032
_refine_ls_R_factor_all 0.0380
_refine_ls_R_factor_gt 0.0337
_refine_ls_shift/su_max 0.001
_refine_ls_shift/su_mean 0.000
_refine_ls_structure_factor_coef Fsqd
_refine_ls_weighting_details 'calc w=1/[\s^2^(Fo^2^)+(0.0475P)^2^+1.0057P] where P=(Fo^2^+2Fc^2^)/3'
_refine_ls_weighting_scheme calc
_refine_ls_wR_factor_gt 0.0914
_refine_ls_wR_factor_ref 0.0959
_reflns_number_gt 2846
_reflns_number_total 3220
_reflns_threshold_expression >2sigma(I)
_cod_data_source_file c4ra00166d1.cif
_cod_data_source_block ar57
_cod_depositor_comments
;
The following automatic conversions were performed:

data item '_symmetry_cell_setting' value 'Orthorhombic' was changed
to 'orthorhombic' in accordance with the
/home/saulius/struct/COD-crude-data/automatic-downloads/DataCite-retrospective/RSC/depositions/lib/dictionaries/cif_core.dic
dictionary named 'cif_core.dic' version 2.4.2 last updated on
2011-04-26.

Automatic conversion script
Id: cif_fix_values 6909 2019-04-08 15:41:33Z antanas 
;
_cod_original_sg_symbol_H-M Pbca
_cod_database_code 7235455

loop_
_symmetry_equiv_pos_as_xyz
'x, y, z'
'-x+1/2, -y, z+1/2'
'-x, y+1/2, -z+1/2'
'x+1/2, -y+1/2, -z'
'-x, -y, -z'
'x-1/2, y, -z-1/2'
'x, -y-1/2, z-1/2'
'-x-1/2, y-1/2, z'

loop_
_atom_site_label
_atom_site_type_symbol
_atom_site_fract_x
_atom_site_fract_y
_atom_site_fract_z
_atom_site_U_iso_or_equiv
_atom_site_adp_type
_atom_site_occupancy
_atom_site_symmetry_multiplicity
_atom_site_calc_flag
_atom_site_refinement_flags
N1 N 0.10013(8) 0.80941(9) 0.22646(7) 0.0431(3) Uani 1 1 d .
O4 O 0.10413(6) 1.06017(7) 0.11865(6) 0.0485(3) Uani 1 1 d .
O3 O -0.08106(7) 0.83356(8) 0.24020(7) 0.0547(3) Uani 1 1 d .
F2 F -0.15693(7) 1.12173(8) -0.04862(5) 0.0693(3) Uani 1 1 d .
O2 O 0.25052(7) 0.80719(9) 0.22490(7) 0.0632(3) Uani 1 1 d .
C8 C 0.09387(9) 0.91467(10) 0.22415(8) 0.0407(3) Uani 1 1 d .
H8 H 0.1473 0.9378 0.1972 0.049 Uiso 1 1 calc R
C16 C 0.01905(9) 1.02095(10) 0.12704(8) 0.0418(3) Uani 1 1 d .
C5 C 0.09610(9) 0.96213(10) 0.30130(8) 0.0414(3) Uani 1 1 d .
F1 F -0.17647(7) 1.21769(8) 0.04379(6) 0.0724(3) Uani 1 1 d .
C9 C 0.17874(9) 0.76260(11) 0.22590(8) 0.0448(3) Uani 1 1 d .
F3 F -0.08851(8) 1.25781(8) -0.04631(6) 0.0784(3) Uani 1 1 d .
C11 C 0.01197(9) 0.94640(10) 0.17907(8) 0.0406(3) Uani 1 1 d .
C17 C -0.03713(11) 1.13759(10) 0.03704(8) 0.0480(3) Uani 1 1 d .
C15 C -0.05429(9) 1.05653(10) 0.08606(8) 0.0435(3) Uani 1 1 d .
C13 C -0.14733(10) 0.93737(12) 0.14743(9) 0.0510(4) Uani 1 1 d .
H13 H -0.2033 0.9079 0.1537 0.061 Uiso 1 1 calc R
C12 C -0.07359(9) 0.90573(11) 0.18912(8) 0.0437(3) Uani 1 1 d .
C2 C 0.11232(10) 1.05469(12) 0.43975(9) 0.0517(4) Uani 1 1 d .
O5 O 0.20041(9) 1.15545(10) 0.06121(8) 0.0802(4) Uani 1 1 d .
C18 C 0.04641(12) 1.17358(12) 0.02912(9) 0.0564(4) Uani 1 1 d .
H18 H 0.0554 1.2264 -0.0022 0.068 Uiso 1 1 calc R
C19 C 0.12280(11) 1.13262(12) 0.06796(9) 0.0548(4) Uani 1 1 d .
C6 C 0.09666(12) 1.06236(12) 0.30692(9) 0.0580(4) Uani 1 1 d .
H6 H 0.0916 1.0995 0.2638 0.070 Uiso 1 1 calc R
C14 C -0.13808(10) 1.01149(11) 0.09729(9) 0.0500(4) Uani 1 1 d .
H14 H -0.1881 1.0323 0.0703 0.060 Uiso 1 1 calc R
O1 O 0.12139(10) 1.10666(9) 0.50410(7) 0.0715(4) Uani 1 1 d .
C3 C 0.11172(12) 0.95582(12) 0.43543(9) 0.0571(4) Uani 1 1 d .
H3 H 0.1169 0.9189 0.4786 0.069 Uiso 1 1 calc R
C4 C 0.10330(11) 0.91070(12) 0.36641(9) 0.0533(4) Uani 1 1 d .
H4 H 0.1025 0.8435 0.3644 0.064 Uiso 1 1 calc R
C20 C -0.11487(12) 1.18401(12) -0.00379(9) 0.0562(4) Uani 1 1 d .
C7 C 0.10446(13) 1.10792(12) 0.37486(10) 0.0648(5) Uani 1 1 d .
H7 H 0.1045 1.1752 0.3771 0.078 Uiso 1 1 calc R
C10 C 0.17421(12) 0.65444(12) 0.22595(11) 0.0658(5) Uani 1 1 d .
H10A H 0.2013 0.6299 0.1811 0.099 Uiso 1 1 calc R
H10B H 0.1122 0.6342 0.2283 0.099 Uiso 1 1 calc R
H10C H 0.2062 0.6298 0.2685 0.099 Uiso 1 1 calc R
C1 C 0.13597(15) 1.05552(17) 0.57205(10) 0.0734(5) Uani 1 1 d .
H1A H 0.0839 1.0168 0.5832 0.110 Uiso 1 1 calc R
H1B H 0.1460 1.1009 0.6118 0.110 Uiso 1 1 calc R
H1C H 0.1879 1.0144 0.5669 0.110 Uiso 1 1 calc R
H1N H 0.0500(12) 0.7765(12) 0.2308(9) 0.056(5) Uiso 1 1 d .
H3O H -0.1395(16) 0.8197(15) 0.2497(13) 0.086(6) Uiso 1 1 d .

loop_
_atom_site_aniso_label
_atom_site_aniso_U_11
_atom_site_aniso_U_22
_atom_site_aniso_U_33
_atom_site_aniso_U_23
_atom_site_aniso_U_13
_atom_site_aniso_U_12
N1 0.0328(6) 0.0445(7) 0.0522(7) 0.0010(5) 0.0003(5) -0.0027(5)
O4 0.0391(5) 0.0515(6) 0.0548(6) 0.0093(5) -0.0025(4) -0.0085(4)
O3 0.0342(6) 0.0641(7) 0.0658(7) 0.0172(6) 0.0036(5) -0.0043(5)
F2 0.0784(7) 0.0703(6) 0.0593(6) -0.0082(5) -0.0238(5) 0.0041(5)
O2 0.0345(6) 0.0718(7) 0.0834(8) -0.0032(6) -0.0079(5) -0.0009(5)
C8 0.0320(6) 0.0438(7) 0.0462(7) 0.0030(6) 0.0004(6) -0.0028(5)
C16 0.0363(7) 0.0438(7) 0.0454(7) -0.0028(6) 0.0005(6) -0.0031(6)
C5 0.0321(6) 0.0457(8) 0.0463(8) 0.0016(6) -0.0006(6) -0.0005(6)
F1 0.0744(7) 0.0714(6) 0.0715(6) -0.0080(5) -0.0087(5) 0.0254(5)
C9 0.0388(7) 0.0547(8) 0.0409(7) -0.0015(6) -0.0027(6) 0.0023(6)
F3 0.0955(8) 0.0636(6) 0.0763(7) 0.0218(5) -0.0177(6) 0.0049(6)
C11 0.0340(7) 0.0449(7) 0.0429(7) -0.0015(6) -0.0003(6) -0.0004(6)
C17 0.0579(9) 0.0428(8) 0.0432(7) -0.0038(6) -0.0055(7) 0.0023(7)
C15 0.0429(7) 0.0448(8) 0.0428(7) -0.0027(6) -0.0037(6) 0.0020(6)
C13 0.0327(7) 0.0600(9) 0.0602(9) 0.0009(8) -0.0008(6) -0.0045(6)
C12 0.0368(7) 0.0477(8) 0.0467(8) 0.0003(6) 0.0024(6) -0.0015(6)
C2 0.0496(8) 0.0557(9) 0.0498(8) -0.0064(7) -0.0012(7) 0.0039(7)
O5 0.0569(7) 0.0874(9) 0.0963(10) 0.0355(8) -0.0047(7) -0.0239(7)
C18 0.0658(10) 0.0486(9) 0.0550(9) 0.0086(7) -0.0045(8) -0.0067(8)
C19 0.0553(9) 0.0514(9) 0.0576(9) 0.0079(7) -0.0007(7) -0.0127(7)
C6 0.0759(11) 0.0475(9) 0.0506(9) 0.0061(7) -0.0062(8) 0.0024(8)
C14 0.0383(7) 0.0584(9) 0.0532(9) -0.0007(7) -0.0077(6) 0.0039(7)
O1 0.0966(9) 0.0647(7) 0.0532(7) -0.0125(6) -0.0056(6) 0.0067(7)
C3 0.0694(11) 0.0556(9) 0.0464(8) 0.0062(7) 0.0011(7) 0.0010(8)
C4 0.0648(10) 0.0444(8) 0.0508(8) 0.0021(7) 0.0014(7) -0.0020(7)
C20 0.0690(10) 0.0493(9) 0.0504(9) -0.0023(7) -0.0098(8) 0.0062(8)
C7 0.0913(13) 0.0426(8) 0.0606(10) -0.0022(8) -0.0061(9) 0.0035(8)
C10 0.0621(11) 0.0551(10) 0.0803(12) 0.0036(9) 0.0064(9) 0.0099(8)
C1 0.0785(12) 0.0923(14) 0.0495(9) -0.0077(9) -0.0026(9) 0.0017(11)

loop_
_atom_type_symbol
_atom_type_description
_atom_type_scat_dispersion_real
_atom_type_scat_dispersion_imag
_atom_type_scat_source
C C 0.0033 0.0016 'International Tables Vol C Tables 4.2.6.8 and 6.1.1.4'
H H 0.0000 0.0000 'International Tables Vol C Tables 4.2.6.8 and 6.1.1.4'
N N 0.0061 0.0033 'International Tables Vol C Tables 4.2.6.8 and 6.1.1.4'
O O 0.0106 0.0060 'International Tables Vol C Tables 4.2.6.8 and 6.1.1.4'
F F 0.0171 0.0103 'International Tables Vol C Tables 4.2.6.8 and 6.1.1.4'

loop_
_geom_angle_atom_site_label_1
_geom_angle_atom_site_label_2
_geom_angle_atom_site_label_3
_geom_angle
C9 N1 C8 122.68(12)
C9 N1 H1N 119.3(11)
C8 N1 H1N 117.9(11)
C16 O4 C19 122.67(12)
C12 O3 H3O 111.2(14)
N1 C8 C11 110.68(11)
N1 C8 C5 113.62(11)
C11 C8 C5 111.91(11)
N1 C8 H8 106.7
C11 C8 H8 106.7
C5 C8 H8 106.7
O4 C16 C11 115.60(12)
O4 C16 C15 120.87(12)
C11 C16 C15 123.52(12)
C4 C5 C6 117.08(14)
C4 C5 C8 123.24(13)
C6 C5 C8 119.55(13)
O2 C9 N1 120.83(14)
O2 C9 C10 122.67(14)
N1 C9 C10 116.49(14)
C16 C11 C12 116.86(12)
C16 C11 C8 120.55(12)
C12 C11 C8 122.55(12)
C18 C17 C15 120.92(14)
C18 C17 C20 119.68(14)
C15 C17 C20 119.37(14)
C16 C15 C14 117.06(13)
C16 C15 C17 117.02(13)
C14 C15 C17 125.90(13)
C14 C13 C12 120.55(13)
C14 C13 H13 119.7
C12 C13 H13 119.7
O3 C12 C13 121.87(13)
O3 C12 C11 117.13(12)
C13 C12 C11 120.99(13)
O1 C2 C3 125.01(15)
O1 C2 C7 116.04(15)
C3 C2 C7 118.94(15)
C17 C18 C19 121.76(14)
C17 C18 H18 119.1
C19 C18 H18 119.1
O5 C19 O4 116.73(15)
O5 C19 C18 126.85(15)
O4 C19 C18 116.41(14)
C7 C6 C5 121.42(15)
C7 C6 H6 119.3
C5 C6 H6 119.3
C13 C14 C15 120.97(13)
C13 C14 H14 119.5
C15 C14 H14 119.5
C2 O1 C1 118.41(14)
C2 C3 C4 119.90(15)
C2 C3 H3 120.0
C4 C3 H3 120.0
C5 C4 C3 122.10(15)
C5 C4 H4 119.0
C3 C4 H4 119.0
F3 C20 F2 106.68(13)
F3 C20 F1 107.40(13)
F2 C20 F1 106.95(14)
F3 C20 C17 112.33(15)
F2 C20 C17 112.00(13)
F1 C20 C17 111.17(13)
C6 C7 C2 120.55(15)
C6 C7 H7 119.7
C2 C7 H7 119.7
C9 C10 H10A 109.5
C9 C10 H10B 109.5
H10A C10 H10B 109.5
C9 C10 H10C 109.5
H10A C10 H10C 109.5
H10B C10 H10C 109.5
O1 C1 H1A 109.5
O1 C1 H1B 109.5
H1A C1 H1B 109.5
O1 C1 H1C 109.5
H1A C1 H1C 109.5
H1B C1 H1C 109.5

loop_
_geom_bond_atom_site_label_1
_geom_bond_atom_site_label_2
_geom_bond_distance
N1 C9 1.3312(18)
N1 C8 1.4580(19)
N1 H1N 0.873(18)
O4 C16 1.3792(16)
O4 C19 1.3795(18)
O3 C12 1.3577(18)
O3 H3O 0.90(2)
F2 C20 1.3315(19)
O2 C9 1.2283(18)
C8 C11 1.5211(19)
C8 C5 1.5298(19)
C8 H8 0.9800
C16 C11 1.393(2)
C16 C15 1.400(2)
C5 C4 1.370(2)
C5 C6 1.389(2)
F1 C20 1.332(2)
C9 C10 1.496(2)
F3 C20 1.331(2)
C11 C12 1.3972(19)
C17 C18 1.340(2)
C17 C15 1.446(2)
C17 C20 1.507(2)
C15 C14 1.402(2)
C13 C14 1.369(2)
C13 C12 1.393(2)
C13 H13 0.9300
C2 O1 1.3646(19)
C2 C3 1.368(2)
C2 C7 1.380(2)
O5 C19 1.197(2)
C18 C19 1.443(2)
C18 H18 0.9300
C6 C7 1.375(2)
C6 H6 0.9300
C14 H14 0.9300
O1 C1 1.424(2)
C3 C4 1.390(2)
C3 H3 0.9300
C4 H4 0.9300
C7 H7 0.9300
C10 H10A 0.9600
C10 H10B 0.9600
C10 H10C 0.9600
C1 H1A 0.9600
C1 H1B 0.9600
C1 H1C 0.9600
